data_2216797
loop_
_publ_author_name
'Shi, Hao'

_publ_section_title
;
 Guidongnin A, a natural diterpenoid
;
_journal_coeditor_code SJ2433
_journal_issue 12
_journal_name_full 'Acta Crystallographica Section E'
_journal_page_first o4890
_journal_page_last o4890
_journal_paper_doi 10.1107/S1600536807060965
_journal_volume 63
_journal_year 2007
_chemical_formula_iupac 'C20 H26 O6'
_chemical_formula_moiety 'C20 H26 O6'
_chemical_formula_sum 'C20 H26 O6'
_chemical_formula_weight 362.41
_chemical_name_common 'Guidongnin A'
_chemical_name_systematic
;
(3aR,4R,4'aS,5'R,7'S,7aR,9'R,9'aS)-5',9'-dihydroxy-7a-methyl-8'-
methyleneperhydrospiro[isobenzofuran-4(1H),4'(3'H)-
[1H-7,9a]methanocyclohepta[c]pyran]-1',3(3aH)-dione
;
_space_group_IT_number 19
_symmetry_cell_setting orthorhombic
_symmetry_space_group_name_Hall 'P 2ac 2ab'
_symmetry_space_group_name_H-M 'P 21 21 21'
_atom_sites_solution_hydrogens geom
_atom_sites_solution_primary direct
_atom_sites_solution_secondary difmap
_audit_creation_method SHELXL-97
_cell_angle_alpha 90.00
_cell_angle_beta 90.00
_cell_angle_gamma 90.00
_cell_formula_units_Z 8
_cell_length_a 12.2614(15)
_cell_length_b 15.6668(18)
_cell_length_c 18.697(2)
_cell_measurement_reflns_used 2028
_cell_measurement_temperature 298(2)
_cell_measurement_theta_max 18.133
_cell_measurement_theta_min 2.179
_cell_volume 3591.6(7)
_computing_cell_refinement 'SAINT (Bruker, 1999)'
_computing_data_collection 'SMART (Bruker, 1999)'
_computing_data_reduction 'SAINT (Bruker, 1999)'
_computing_molecular_graphics 'PLATON (Spek, 2003)'
_computing_publication_material 'SHELXL97 (Sheldrick, 1997)'
_computing_structure_refinement 'SHELXL97 (Sheldrick, 1997)'
_computing_structure_solution 'SHELXS97 (Sheldrick, 1997)'
_diffrn_ambient_temperature 298(2)
_diffrn_measured_fraction_theta_full 1.000
_diffrn_measured_fraction_theta_max 1.000
_diffrn_measurement_device_type 'Bruker SMART CCD area-detector'
_diffrn_measurement_method '\f and \w'
_diffrn_radiation_monochromator graphite
_diffrn_radiation_source 'fine-focus sealed tube'
_diffrn_radiation_type MoK\a
_diffrn_radiation_wavelength 0.71073
_diffrn_reflns_av_R_equivalents 0.0842
_diffrn_reflns_av_sigmaI/netI 0.0789
_diffrn_reflns_limit_h_max 14
_diffrn_reflns_limit_h_min -13
_diffrn_reflns_limit_k_max 18
_diffrn_reflns_limit_k_min -16
_diffrn_reflns_limit_l_max 18
_diffrn_reflns_limit_l_min -22
_diffrn_reflns_number 17440
_diffrn_reflns_theta_full 25.01
_diffrn_reflns_theta_max 25.01
_diffrn_reflns_theta_min 1.70
_diffrn_standards_number 0
_exptl_absorpt_coefficient_mu 0.098
_exptl_absorpt_correction_T_max 0.9730
_exptl_absorpt_correction_T_min 0.9608
_exptl_absorpt_correction_type multi-scan
_exptl_absorpt_process_details '(SADABS; Bruker, 1999)'
_exptl_crystal_colour colorless
_exptl_crystal_density_diffrn 1.340
_exptl_crystal_density_method 'not measured'
_exptl_crystal_description prismatic
_exptl_crystal_F_000 1552
_exptl_crystal_size_max 0.41
_exptl_crystal_size_mid 0.30
_exptl_crystal_size_min 0.28
_refine_diff_density_max 0.538
_refine_diff_density_min -0.562
_refine_ls_extinction_method none
_refine_ls_goodness_of_fit_ref 1.099
_refine_ls_hydrogen_treatment constr
_refine_ls_matrix_type full
_refine_ls_number_parameters 472
_refine_ls_number_reflns 3556
_refine_ls_number_restraints 1896
_refine_ls_restrained_S_all 0.971
_refine_ls_R_factor_all 0.1301
_refine_ls_R_factor_gt 0.0776
_refine_ls_shift/su_max 0.001
_refine_ls_shift/su_mean <0.001
_refine_ls_structure_factor_coef Fsqd
_refine_ls_weighting_details 'calc w=1/[\s^2^(Fo^2^)+(0.1062P)^2^+2.5318P] where P=(Fo^2^+2Fc^2^)/3'
_refine_ls_weighting_scheme calc
_refine_ls_wR_factor_gt 0.2127
_refine_ls_wR_factor_ref 0.2368
_reflns_number_gt 1970
_reflns_number_total 3556
_reflns_threshold_expression I>2\s(I)
_cod_data_source_file sj2433.cif
_cod_data_source_block I
_cod_depositor_comments
;
The following automatic conversions were performed:
'_symmetry_cell_setting' value 'Orthorhombic' changed to 'orthorhombic'
according to '/home/saulius/struct/CIF-dictionaries/cif_core.dic'
dictionary named 'cif_core.dic' version 2.4.1 from 2010-06-29.

Automatic conversion script
Id: cif_fix_enum 1527 2010-12-29 10:47:43Z saulius 

The following automatic conversions were performed:

'_symmetry_cell_setting' value 'Orthorhombic' changed to
'orthorhombic' according to
/home/saulius/struct/CIF-dictionaries/cif_core.dic dictionary named
'cif_core.dic' version 2.4.1 from 2010-06-29.

Automatic conversion script
Id: cif_fix_values 1715 2011-07-08 13:25:40Z adriana 
;
_cod_original_cell_volume 3591.7(8)
_cod_database_code 2216797
_cod_database_fobs_code 2216797

loop_
_symmetry_equiv_pos_as_xyz
'x, y, z'
'-x+1/2, -y, z+1/2'
'-x, y+1/2, -z+1/2'
'x+1/2, -y+1/2, -z'

loop_
_atom_site_type_symbol
_atom_site_label
_atom_site_fract_x
_atom_site_fract_y
_atom_site_fract_z
_atom_site_U_iso_or_equiv
_atom_site_adp_type
_atom_site_calc_flag
_atom_site_refinement_flags
_atom_site_occupancy
O O1 0.3555(6) 0.3465(4) -0.0342(3) 0.0854(18) Uani d U 1
O O1A 0.1460(6) 0.4505(4) 0.0174(3) 0.0770(16) Uani d U 1
O O2 0.2908(4) 0.4019(4) 0.1997(3) 0.0642(14) Uani d U 1
O O2A 0.2089(4) 0.7286(3) 0.0555(3) 0.0599(13) Uani d U 1
O O3 0.2473(5) 0.5342(4) 0.2199(4) 0.089(2) Uani d U 1
O O3A 0.2729(4) 0.7432(4) 0.1633(3) 0.0644(15) Uani d U 1
O O4 0.4497(6) 0.6058(3) 0.1203(3) 0.0697(16) Uani d U 1
H H4 0.4029 0.6414 0.1108 0.105 Uiso calc R 1
O O4A 0.0623(5) 0.6303(4) 0.2404(3) 0.0615(15) Uani d U 1
H H4A 0.1224 0.6081 0.2357 0.092 Uiso calc R 1
O O5 0.5642(5) 0.3563(4) 0.2942(3) 0.0704(16) Uani d U 1
H H5 0.6109 0.3235 0.3092 0.106 Uiso calc R 1
O O5A -0.0730(4) 0.8390(3) 0.0395(3) 0.0554(14) Uani d U 1
H H5B -0.1236 0.8706 0.0284 0.083 Uiso calc R 1
O O6 0.2848(6) 0.2872(5) 0.0616(4) 0.105(2) Uani d U 1
O O6A 0.2237(5) 0.5683(4) -0.0221(4) 0.0778(18) Uani d U 1
C C1 0.3744(7) 0.3381(5) 0.1955(5) 0.0627(19) Uani d U 1
H H1A 0.3433 0.2858 0.1767 0.075 Uiso calc R 1
H H1B 0.4017 0.3263 0.2432 0.075 Uiso calc R 1
C C1A 0.1156(6) 0.7223(5) 0.0093(4) 0.0555(18) Uani d U 1
H H1C 0.1384 0.6989 -0.0364 0.067 Uiso calc R 1
H H1D 0.0868 0.7791 0.0007 0.067 Uiso calc R 1
C C3 0.3182(7) 0.4818(6) 0.2136(4) 0.0581(19) Uani d U 1
C C3A 0.1937(7) 0.7400(5) 0.1253(5) 0.0496(17) Uani d U 1
C C4 0.4375(6) 0.5041(5) 0.2221(4) 0.0453(16) Uani d U 1
C C4A 0.0797(6) 0.7523(5) 0.1533(4) 0.0445(15) Uani d U 1
C C5 0.4566(7) 0.5961(5) 0.1943(4) 0.0566(18) Uani d U 1
H H5A 0.4037 0.6343 0.2170 0.068 Uiso calc R 1
C C5A 0.0716(7) 0.7189(5) 0.2313(4) 0.0545(17) Uani d U 1
H H5C 0.1354 0.7390 0.2581 0.065 Uiso calc R 1
C C6 0.5690(7) 0.6152(5) 0.2241(4) 0.0558(18) Uani d U 1
C C6A -0.0275(7) 0.7649(5) 0.2585(4) 0.0578(19) Uani d U 1
C C7 0.5801(8) 0.5631(5) 0.2931(4) 0.0617(19) Uani d U 1
H H7 0.5992 0.5991 0.3341 0.074 Uiso calc R 1
C C7A -0.0466(7) 0.8426(5) 0.2124(4) 0.0601(19) Uani d U 1
H H7A -0.0576 0.8938 0.2416 0.072 Uiso calc R 1
C C8 0.6638(7) 0.4907(5) 0.2817(4) 0.0592(19) Uani d U 1
H H8A 0.7243 0.5119 0.2534 0.071 Uiso calc R 1
H H8B 0.6923 0.4726 0.3277 0.071 Uiso calc R 1
C C8A -0.1419(6) 0.8280(5) 0.1616(4) 0.0501(17) Uani d U 1
H H8C -0.1726 0.8828 0.1482 0.060 Uiso calc R 1
H H8D -0.1981 0.7959 0.1862 0.060 Uiso calc R 1
C C9 0.6122(6) 0.4138(5) 0.2436(4) 0.0544(18) Uani d U 1
H H9 0.6700 0.3832 0.2180 0.065 Uiso calc R 1
C C9A -0.1089(6) 0.7800(5) 0.0939(4) 0.0451(16) Uani d U 1
H H9A -0.1730 0.7494 0.0758 0.054 Uiso calc R 1
C C10 0.5252(6) 0.4415(4) 0.1887(4) 0.0416(15) Uani d U 1
H H10 0.5641 0.4747 0.1523 0.050 Uiso calc R 1
C C10A -0.0175(5) 0.7145(4) 0.1078(3) 0.0364(14) Uani d U 1
H H10A -0.0504 0.6702 0.1380 0.044 Uiso calc R 1
C C11 0.4689(6) 0.3660(5) 0.1479(4) 0.0481(16) Uani d U 1
C C11A 0.0259(6) 0.6667(4) 0.0400(4) 0.0415(14) Uani d U 1
C C12 0.5449(7) 0.2881(5) 0.1368(5) 0.0625(19) Uani d U 1
H H12A 0.5762 0.2723 0.1826 0.075 Uiso calc R 1
H H12B 0.5016 0.2403 0.1202 0.075 Uiso calc R 1
C C12A -0.0584(6) 0.6565(5) -0.0210(4) 0.0505(17) Uani d U 1
H H12C -0.0933 0.7112 -0.0293 0.061 Uiso calc R 1
H H12D -0.0203 0.6407 -0.0645 0.061 Uiso calc R 1
C C13 0.6370(7) 0.3038(6) 0.0839(5) 0.068(2) Uani d U 1
H H13A 0.6829 0.3500 0.1007 0.082 Uiso calc R 1
H H13B 0.6816 0.2529 0.0797 0.082 Uiso calc R 1
C C13A -0.1465(7) 0.5897(5) -0.0059(4) 0.0597(19) Uani d U 1
H H13C -0.1879 0.6060 0.0362 0.072 Uiso calc R 1
H H13D -0.1963 0.5863 -0.0461 0.072 Uiso calc R 1
C C14 0.5892(7) 0.3265(6) 0.0117(5) 0.073(2) Uani d U 1
H H14A 0.5464 0.2786 -0.0056 0.088 Uiso calc R 1
H H14B 0.6482 0.3358 -0.0219 0.088 Uiso calc R 1
C C14A -0.0931(7) 0.5037(5) 0.0062(5) 0.063(2) Uani d U 1
H H14C -0.0528 0.4877 -0.0364 0.076 Uiso calc R 1
H H14D -0.1492 0.4611 0.0141 0.076 Uiso calc R 1
C C15 0.5169(7) 0.4059(5) 0.0133(4) 0.0534(18) Uani d U 1
C C15A -0.0155(6) 0.5047(5) 0.0704(4) 0.0508(17) Uani d U 1
C C16 0.4396(8) 0.4081(6) -0.0503(4) 0.074(2) Uani d U 1
H H16A 0.4085 0.4647 -0.0560 0.089 Uiso calc R 1
H H16B 0.4776 0.3928 -0.0939 0.089 Uiso calc R 1
C C16A 0.0601(8) 0.4272(5) 0.0665(5) 0.070(2) Uani d U 1
H H16C 0.0899 0.4143 0.1134 0.084 Uiso calc R 1
H H16D 0.0208 0.3776 0.0492 0.084 Uiso calc R 1
C C18 0.3476(8) 0.3369(7) 0.0369(5) 0.072(2) Uani d U 1
C C18A 0.1552(8) 0.5350(6) 0.0136(5) 0.0597(19) Uani d U 1
C C19 0.4297(6) 0.3962(5) 0.0736(4) 0.0485(16) Uani d U 1
H H19 0.3944 0.4518 0.0799 0.058 Uiso calc R 1
C C19A 0.0699(6) 0.5773(4) 0.0622(4) 0.0431(15) Uani d U 1
H H19A 0.1043 0.5845 0.1092 0.052 Uiso calc R 1
C C20 0.4656(7) 0.5224(5) 0.3016(4) 0.0589(18) Uani d U 1
H H20A 0.4142 0.5619 0.3231 0.071 Uiso calc R 1
H H20B 0.4683 0.4704 0.3297 0.071 Uiso calc R 1
C C20A 0.0601(7) 0.8482(5) 0.1686(4) 0.0578(18) Uani d U 1
H H20C 0.1190 0.8730 0.1963 0.069 Uiso calc R 1
H H20D 0.0502 0.8806 0.1248 0.069 Uiso calc R 1
C C21 0.6457(8) 0.6594(6) 0.1925(6) 0.081(3) Uani d U 1
H H21A 0.6335 0.6825 0.1474 0.098 Uiso calc R 1
H H21B 0.7123 0.6677 0.2152 0.098 Uiso calc R 1
C C21A -0.0921(8) 0.7372(7) 0.3096(5) 0.091(3) Uani d U 1
H H21C -0.0777 0.6854 0.3319 0.109 Uiso calc R 1
H H21D -0.1521 0.7695 0.3234 0.109 Uiso calc R 1
C C22 0.5889(7) 0.4864(6) 0.0139(5) 0.065(2) Uani d U 1
H H22A 0.6405 0.4827 0.0524 0.098 Uiso calc R 1
H H22B 0.5439 0.5360 0.0204 0.098 Uiso calc R 1
H H22C 0.6273 0.4908 -0.0307 0.098 Uiso calc R 1
C C22A -0.0819(8) 0.5005(5) 0.1404(4) 0.066(2) Uani d U 1
H H22D -0.1183 0.4464 0.1434 0.099 Uiso calc R 1
H H22E -0.1350 0.5455 0.1408 0.099 Uiso calc R 1
H H22F -0.0337 0.5069 0.1805 0.099 Uiso calc R 1

loop_
_atom_site_aniso_label
_atom_site_aniso_U_11
_atom_site_aniso_U_22
_atom_site_aniso_U_33
_atom_site_aniso_U_12
_atom_site_aniso_U_13
_atom_site_aniso_U_23
O1 0.076(4) 0.102(4) 0.077(4) -0.006(4) -0.011(3) -0.034(3)
O1A 0.081(4) 0.056(3) 0.094(4) 0.013(3) -0.034(3) 0.002(3)
O2 0.045(3) 0.069(3) 0.079(3) 0.006(3) 0.008(3) 0.010(3)
O2A 0.038(3) 0.070(3) 0.072(3) -0.011(2) -0.007(3) -0.002(3)
O3 0.057(4) 0.091(4) 0.118(5) 0.034(4) 0.006(4) -0.002(4)
O3A 0.033(3) 0.067(4) 0.094(4) -0.005(3) 0.015(3) -0.004(3)
O4 0.097(4) 0.061(3) 0.052(3) 0.015(3) -0.010(3) 0.012(3)
O4A 0.059(3) 0.073(4) 0.053(3) 0.020(3) -0.004(3) -0.010(3)
O5 0.064(3) 0.077(4) 0.070(3) 0.021(3) 0.003(3) 0.031(3)
O5A 0.055(3) 0.056(3) 0.056(3) 0.006(3) -0.006(3) -0.017(3)
O6 0.092(5) 0.104(5) 0.119(5) -0.047(4) -0.003(4) -0.014(4)
O6A 0.060(4) 0.080(4) 0.093(4) 0.002(3) -0.037(4) 0.000(3)
C1 0.059(4) 0.054(4) 0.074(4) -0.005(4) 0.010(4) 0.009(4)
C1A 0.049(4) 0.061(4) 0.057(4) 0.005(3) -0.008(3) -0.008(3)
C3 0.064(4) 0.059(4) 0.051(4) 0.010(4) 0.006(4) 0.010(3)
C3A 0.042(4) 0.041(4) 0.065(4) -0.004(3) 0.005(3) -0.002(3)
C4 0.042(3) 0.047(3) 0.047(3) 0.005(3) 0.006(3) 0.001(3)
C4A 0.038(3) 0.050(3) 0.045(3) 0.004(3) 0.007(3) 0.004(3)
C5 0.070(4) 0.049(4) 0.051(4) 0.018(3) -0.005(4) -0.003(3)
C5A 0.047(3) 0.066(4) 0.051(4) 0.015(3) 0.011(3) 0.009(3)
C6 0.067(4) 0.044(4) 0.057(4) 0.009(4) -0.002(4) -0.009(3)
C6A 0.056(4) 0.075(4) 0.042(4) 0.012(4) 0.014(4) 0.011(3)
C7 0.080(4) 0.062(4) 0.043(4) 0.003(4) -0.004(4) -0.013(3)
C7A 0.058(4) 0.063(4) 0.059(4) 0.012(4) 0.011(4) 0.022(3)
C8 0.050(4) 0.073(4) 0.055(4) 0.008(4) -0.007(4) 0.005(4)
C8A 0.041(4) 0.056(4) 0.053(4) 0.008(3) 0.001(3) -0.006(3)
C9 0.049(4) 0.056(4) 0.058(4) 0.014(3) 0.008(3) 0.007(3)
C9A 0.041(3) 0.046(4) 0.048(3) -0.002(3) 0.001(3) -0.004(3)
C10 0.040(3) 0.041(3) 0.044(3) 0.010(3) 0.003(3) 0.008(3)
C10A 0.029(3) 0.041(3) 0.039(3) -0.003(3) -0.001(3) -0.004(3)
C11 0.042(3) 0.042(3) 0.060(3) 0.006(3) 0.010(3) 0.000(3)
C11A 0.034(3) 0.045(3) 0.045(3) -0.007(3) -0.003(3) -0.004(3)
C12 0.066(4) 0.045(4) 0.076(4) 0.008(4) 0.004(4) -0.003(3)
C12A 0.050(4) 0.062(4) 0.039(3) 0.002(3) 0.002(3) 0.000(3)
C13 0.057(4) 0.066(4) 0.082(5) 0.023(4) 0.009(4) -0.005(4)
C13A 0.053(4) 0.071(4) 0.055(4) -0.004(4) 0.008(4) 0.008(4)
C14 0.063(4) 0.081(5) 0.077(4) 0.005(4) 0.009(4) -0.021(4)
C14A 0.063(4) 0.058(4) 0.068(4) -0.012(4) -0.008(4) 0.009(4)
C15 0.051(4) 0.061(4) 0.047(4) 0.010(3) 0.004(3) -0.010(3)
C15A 0.052(4) 0.043(4) 0.057(4) 0.004(3) -0.011(3) -0.001(3)
C16 0.066(5) 0.098(5) 0.057(4) 0.015(5) 0.005(4) -0.016(4)
C16A 0.072(5) 0.050(4) 0.089(5) 0.001(4) -0.024(4) -0.004(4)
C18 0.060(4) 0.078(4) 0.078(4) 0.003(4) -0.002(4) -0.009(4)
C18A 0.053(4) 0.061(4) 0.065(4) 0.010(4) -0.006(4) -0.001(4)
C19 0.043(3) 0.047(3) 0.055(3) -0.005(3) 0.002(3) -0.008(3)
C19A 0.037(3) 0.051(3) 0.041(3) 0.000(3) -0.005(3) 0.001(3)
C20 0.069(4) 0.061(4) 0.046(3) 0.027(3) 0.009(3) 0.002(3)
C20A 0.052(4) 0.053(4) 0.069(4) -0.002(3) 0.013(3) 0.008(3)
C21 0.088(6) 0.069(6) 0.087(6) -0.019(5) -0.007(6) -0.003(5)
C21A 0.090(6) 0.123(7) 0.059(5) 0.054(6) -0.012(5) -0.023(5)
C22 0.059(5) 0.075(5) 0.061(5) -0.005(4) 0.012(4) 0.007(4)
C22A 0.069(5) 0.061(5) 0.069(5) -0.004(4) -0.022(4) -0.009(4)

loop_
_atom_type_symbol
_atom_type_description
_atom_type_scat_dispersion_real
_atom_type_scat_dispersion_imag
_atom_type_scat_source
C C 0.0033 0.0000 'International Tables Vol C Tables 4.2.6.8 and 6.1.1.4'
H H 0.0000 0.0000 'International Tables Vol C Tables 4.2.6.8 and 6.1.1.4'
O O 0.0106 0.0000 'International Tables Vol C Tables 4.2.6.8 and 6.1.1.4'

loop_
_geom_angle_atom_site_label_1
_geom_angle_atom_site_label_2
_geom_angle_atom_site_label_3
_geom_angle
C18 O1 C16 109.4(7)
C18A O1A C16A 110.4(7)
C3 O2 C1 119.3(7)
C3A O2A C1A 119.2(6)
C5 O4 H4 109.5
C5A O4A H4A 109.5
C9 O5 H5 109.5
C9A O5A H5B 109.5
O2 C1 C11 112.1(6)
O2 C1 H1A 109.2
C11 C1 H1A 109.2
O2 C1 H1B 109.2
C11 C1 H1B 109.2
H1A C1 H1B 107.9
O2A C1A C11A 112.9(6)
O2A C1A H1C 109.0
C11A C1A H1C 109.0
O2A C1A H1D 109.0
C11A C1A H1D 109.0
H1C C1A H1D 107.8
O3 C3 O2 118.9(8)
O3 C3 C4 122.1(8)
O2 C3 C4 119.0(7)
O3A C3A O2A 118.1(7)
O3A C3A C4A 122.6(7)
O2A C3A C4A 119.2(7)
C3 C4 C5 109.0(6)
C3 C4 C20 111.0(6)
C5 C4 C20 96.6(6)
C3 C4 C10 118.2(7)
C5 C4 C10 109.9(6)
C20 C4 C10 110.0(6)
C3A C4A C20A 109.5(6)
C3A C4A C5A 110.0(6)
C20A C4A C5A 98.2(6)
C3A C4A C10A 117.8(6)
C20A C4A C10A 110.3(6)
C5A C4A C10A 109.3(6)
O4 C5 C6 113.5(7)
O4 C5 C4 115.1(6)
C6 C5 C4 101.4(6)
O4 C5 H5A 108.8
C6 C5 H5A 108.8
C4 C5 H5A 108.8
O4A C5A C6A 111.6(7)
O4A C5A C4A 116.8(6)
C6A C5A C4A 102.0(6)
O4A C5A H5C 108.7
C6A C5A H5C 108.7
C4A C5A H5C 108.7
C21 C6 C5 126.3(8)
C21 C6 C7 126.7(8)
C5 C6 C7 106.6(7)
C21A C6A C5A 125.1(8)
C21A C6A C7A 126.0(8)
C5A C6A C7A 108.6(6)
C6 C7 C8 109.5(6)
C6 C7 C20 103.0(7)
C8 C7 C20 108.3(6)
C6 C7 H7 111.9
C8 C7 H7 111.9
C20 C7 H7 111.9
C6A C7A C8A 110.8(7)
C6A C7A C20A 102.6(6)
C8A C7A C20A 109.1(6)
C6A C7A H7A 111.4
C8A C7A H7A 111.4
C20A C7A H7A 111.4
C9 C8 C7 111.5(7)
C9 C8 H8A 109.3
C7 C8 H8A 109.3
C9 C8 H8B 109.3
C7 C8 H8B 109.3
H8A C8 H8B 108.0
C7A C8A C9A 112.8(6)
C7A C8A H8C 109.0
C9A C8A H8C 109.0
C7A C8A H8D 109.0
C9A C8A H8D 109.0
H8C C8A H8D 107.8
O5 C9 C8 110.8(6)
O5 C9 C10 109.4(6)
C8 C9 C10 111.9(6)
O5 C9 H9 108.2
C8 C9 H9 108.2
C10 C9 H9 108.2
O5A C9A C8A 110.4(6)
O5A C9A C10A 108.9(5)
C8A C9A C10A 112.4(6)
O5A C9A H9A 108.4
C8A C9A H9A 108.4
C10A C9A H9A 108.4
C9 C10 C11 114.6(6)
C9 C10 C4 112.4(6)
C11 C10 C4 111.1(6)
C9 C10 H10 106.0
C11 C10 H10 106.0
C4 C10 H10 106.0
C9A C10A C11A 115.3(5)
C9A C10A C4A 112.9(5)
C11A C10A C4A 111.1(5)
C9A C10A H10A 105.5
C11A C10A H10A 105.5
C4A C10A H10A 105.5
C1 C11 C19 112.1(6)
C1 C11 C12 108.0(6)
C19 C11 C12 108.0(6)
C1 C11 C10 105.5(6)
C19 C11 C10 110.1(6)
C12 C11 C10 113.2(6)
C1A C11A C12A 105.4(6)
C1A C11A C19A 111.5(6)
C12A C11A C19A 109.6(6)
C1A C11A C10A 106.2(6)
C12A C11A C10A 114.8(6)
C19A C11A C10A 109.3(5)
C13 C12 C11 114.0(7)
C13 C12 H12A 108.8
C11 C12 H12A 108.8
C13 C12 H12B 108.8
C11 C12 H12B 108.8
H12A C12 H12B 107.7
C13A C12A C11A 114.0(6)
C13A C12A H12C 108.8
C11A C12A H12C 108.8
C13A C12A H12D 108.8
C11A C12A H12D 108.8
H12C C12A H12D 107.7
C14 C13 C12 109.3(7)
C14 C13 H13A 109.8
C12 C13 H13A 109.8
C14 C13 H13B 109.8
C12 C13 H13B 109.8
H13A C13 H13B 108.3
C14A C13A C12A 109.3(7)
C14A C13A H13C 109.8
C12A C13A H13C 109.8
C14A C13A H13D 109.8
C12A C13A H13D 109.8
H13C C13A H13D 108.3
C13 C14 C15 113.4(7)
C13 C14 H14A 108.9
C15 C14 H14A 108.9
C13 C14 H14B 108.9
C15 C14 H14B 108.9
H14A C14 H14B 107.7
C13A C14A C15A 112.1(7)
C13A C14A H14C 109.2
C15A C14A H14C 109.2
C13A C14A H14D 109.2
C15A C14A H14D 109.2
H14C C14A H14D 107.9
C16 C15 C14 111.3(7)
C16 C15 C22 110.1(7)
C14 C15 C22 109.6(7)
C16 C15 C19 98.0(6)
C14 C15 C19 109.4(7)
C22 C15 C19 117.9(6)
C16A C15A C14A 109.4(7)
C16A C15A C22A 109.0(7)
C14A C15A C22A 109.7(7)
C16A C15A C19A 99.7(6)
C14A C15A C19A 110.4(6)
C22A C15A C19A 118.1(6)
O1 C16 C15 105.5(7)
O1 C16 H16A 110.6
C15 C16 H16A 110.6
O1 C16 H16B 110.6
C15 C16 H16B 110.6
H16A C16 H16B 108.8
O1A C16A C15A 105.8(7)
O1A C16A H16C 110.6
C15A C16A H16C 110.6
O1A C16A H16D 110.6
C15A C16A H16D 110.6
H16C C16A H16D 108.7
O6 C18 O1 120.3(10)
O6 C18 C19 130.6(9)
O1 C18 C19 109.2(8)
O6A C18A O1A 121.7(9)
O6A C18A C19A 128.5(8)
O1A C18A C19A 109.8(8)
C18 C19 C11 114.9(7)
C18 C19 C15 100.8(6)
C11 C19 C15 117.7(6)
C18 C19 H19 107.6
C11 C19 H19 107.6
C15 C19 H19 107.6
C18A C19A C15A 101.6(6)
C18A C19A C11A 117.7(6)
C15A C19A C11A 116.8(6)
C18A C19A H19A 106.6
C15A C19A H19A 106.6
C11A C19A H19A 106.6
C7 C20 C4 100.3(6)
C7 C20 H20A 111.7
C4 C20 H20A 111.7
C7 C20 H20B 111.7
C4 C20 H20B 111.7
H20A C20 H20B 109.5
C7A C20A C4A 100.0(6)
C7A C20A H20C 111.8
C4A C20A H20C 111.8
C7A C20A H20D 111.8
C4A C20A H20D 111.8
H20C C20A H20D 109.5
C6 C21 H21A 120.0
C6 C21 H21B 120.0
H21A C21 H21B 120.0
C6A C21A H21C 120.0
C6A C21A H21D 120.0
H21C C21A H21D 120.0
C15 C22 H22A 109.5
C15 C22 H22B 109.5
H22A C22 H22B 109.5
C15 C22 H22C 109.5
H22A C22 H22C 109.5
H22B C22 H22C 109.5
C15A C22A H22D 109.5
C15A C22A H22E 109.5
H22D C22A H22E 109.5
C15A C22A H22F 109.5
H22D C22A H22F 109.5
H22E C22A H22F 109.5

loop_
_geom_bond_atom_site_label_1
_geom_bond_atom_site_label_2
_geom_bond_distance
O1 C18 1.343(11)
O1 C16 1.444(11)
O1A C18A 1.330(10)
O1A C16A 1.445(11)
O2 C3 1.323(10)
O2 C1 1.432(10)
O2A C3A 1.330(9)
O2A C1A 1.438(9)
O3 C3 1.201(10)
O3A C3A 1.204(9)
O4 C5 1.394(9)
O4 H4 0.8200
O4A C5A 1.404(9)
O4A H4A 0.8200
O5 C9 1.433(9)
O5 H5 0.8200
O5A C9A 1.443(8)
O5A H5B 0.8200
O6 C18 1.188(11)
O6A C18A 1.192(10)
C1 C11 1.526(10)
C1 H1A 0.9700
C1 H1B 0.9700
C1A C11A 1.516(10)
C1A H1C 0.9700
C1A H1D 0.9700
C3 C4 1.512(12)
C3A C4A 1.504(10)
C4 C5 1.551(11)
C4 C20 1.553(10)
C4 C10 1.584(10)
C4A C20A 1.548(11)
C4A C5A 1.554(10)
C4A C10A 1.579(10)
C5 C6 1.516(12)
C5 H5A 0.9800
C5A C6A 1.501(11)
C5A H5C 0.9800
C6 C21 1.308(12)
C6 C7 1.533(11)
C6A C21A 1.314(12)
C6A C7A 1.510(11)
C7 C8 1.544(11)
C7 C20 1.550(12)
C7 H7 0.9800
C7A C8A 1.523(11)
C7A C20A 1.546(11)
C7A H7A 0.9800
C8 C9 1.536(11)
C8 H8A 0.9700
C8 H8B 0.9700
C8A C9A 1.527(10)
C8A H8C 0.9700
C8A H8D 0.9700
C9 C10 1.543(10)
C9 H9 0.9800
C9A C10A 1.543(9)
C9A H9A 0.9800
C10 C11 1.568(10)
C10 H10 0.9800
C10A C11A 1.566(9)
C10A H10A 0.9800
C11 C19 1.544(10)
C11 C12 1.549(10)
C11A C12A 1.548(10)
C11A C19A 1.556(10)
C12 C13 1.522(12)
C12 H12A 0.9700
C12 H12B 0.9700
C12A C13A 1.530(11)
C12A H12C 0.9700
C12A H12D 0.9700
C13 C14 1.515(12)
C13 H13A 0.9700
C13 H13B 0.9700
C13A C14A 1.515(11)
C13A H13C 0.9700
C13A H13D 0.9700
C14 C15 1.528(11)
C14 H14A 0.9700
C14 H14B 0.9700
C14A C15A 1.532(11)
C14A H14C 0.9700
C14A H14D 0.9700
C15 C16 1.521(11)
C15 C22 1.539(11)
C15 C19 1.561(10)
C15A C16A 1.529(11)
C15A C22A 1.542(11)
C15A C19A 1.554(10)
C16 H16A 0.9700
C16 H16B 0.9700
C16A H16C 0.9700
C16A H16D 0.9700
C18 C19 1.531(12)
C18A C19A 1.537(11)
C19 H19 0.9800
C19A H19A 0.9800
C20 H20A 0.9700
C20 H20B 0.9700
C20A H20C 0.9700
C20A H20D 0.9700
C21 H21A 0.9300
C21 H21B 0.9300
C21A H21C 0.9300
C21A H21D 0.9300
C22 H22A 0.9600
C22 H22B 0.9600
C22 H22C 0.9600
C22A H22D 0.9600
C22A H22E 0.9600
C22A H22F 0.9600

loop_
_geom_hbond_atom_site_label_D
_geom_hbond_atom_site_label_H
_geom_hbond_atom_site_label_A
_geom_hbond_site_symmetry_A
_geom_hbond_distance_DH
_geom_hbond_distance_HA
_geom_hbond_distance_DA
_geom_hbond_angle_DHA
O4 H4 O3A . 0.82 2.46 3.159(8) 143.9
O4A H4A O3 . 0.82 1.94 2.750(8) 168.0
O5 H5 O3A 3_645 0.82 1.97 2.787(8) 175.0
O5A H5B O6A 4_465 0.82 2.11 2.903(9) 163.9

loop_
_geom_torsion_atom_site_label_1
_geom_torsion_atom_site_label_2
_geom_torsion_atom_site_label_3
_geom_torsion_atom_site_label_4
_geom_torsion
C3 O2 C1 C11 -48.6(10)
C3A O2A C1A C11A -43.2(9)
C1 O2 C3 O3 -177.0(7)
C1 O2 C3 C4 2.0(10)
C1A O2A C3A O3A 178.3(7)
C1A O2A C3A C4A -4.4(10)
O3 C3 C4 C5 -33.7(10)
O2 C3 C4 C5 147.3(7)
O3 C3 C4 C20 71.5(10)
O2 C3 C4 C20 -107.5(8)
O3 C3 C4 C10 -160.1(7)
O2 C3 C4 C10 21.0(10)
O3A C3A C4A C20A 75.2(9)
O2A C3A C4A C20A -102.0(8)
O3A C3A C4A C5A -31.7(10)
O2A C3A C4A C5A 151.2(7)
O3A C3A C4A C10A -157.8(7)
O2A C3A C4A C10A 25.1(10)
C3 C4 C5 O4 -71.1(9)
C20 C4 C5 O4 174.0(7)
C10 C4 C5 O4 59.9(9)
C3 C4 C5 C6 165.9(6)
C20 C4 C5 C6 51.0(7)
C10 C4 C5 C6 -63.1(7)
C3A C4A C5A O4A -78.8(9)
C20A C4A C5A O4A 167.0(6)
C10A C4A C5A O4A 52.0(8)
C3A C4A C5A C6A 159.4(6)
C20A C4A C5A C6A 45.1(8)
C10A C4A C5A C6A -69.9(7)
O4 C5 C6 C21 19.4(12)
C4 C5 C6 C21 143.5(9)
O4 C5 C6 C7 -153.2(6)
C4 C5 C6 C7 -29.1(7)
O4A C5A C6A C21A 27.6(12)
C4A C5A C6A C21A 153.0(9)
O4A C5A C6A C7A -146.7(7)
C4A C5A C6A C7A -21.2(9)
C21 C6 C7 C8 -62.3(11)
C5 C6 C7 C8 110.3(7)
C21 C6 C7 C20 -177.4(8)
C5 C6 C7 C20 -4.9(8)
C21A C6A C7A C8A -69.4(11)
C5A C6A C7A C8A 104.7(7)
C21A C6A C7A C20A 174.3(9)
C5A C6A C7A C20A -11.5(9)
C6 C7 C8 C9 -81.4(8)
C20 C7 C8 C9 30.3(9)
C6A C7A C8A C9A -83.1(8)
C20A C7A C8A C9A 29.0(9)
C7 C8 C9 O5 -87.8(7)
C7 C8 C9 C10 34.6(9)
C7A C8A C9A O5A -88.3(7)
C7A C8A C9A C10A 33.5(9)
O5 C9 C10 C11 -56.6(8)
C8 C9 C10 C11 -179.8(6)
O5 C9 C10 C4 71.4(8)
C8 C9 C10 C4 -51.8(8)
C3 C4 C10 C9 -127.3(7)
C5 C4 C10 C9 106.8(7)
C20 C4 C10 C9 1.6(8)
C3 C4 C10 C11 2.5(9)
C5 C4 C10 C11 -123.4(6)
C20 C4 C10 C11 131.5(6)
O5A C9A C10A C11A -53.7(7)
C8A C9A C10A C11A -176.3(6)
O5A C9A C10A C4A 75.5(7)
C8A C9A C10A C4A -47.1(8)
C3A C4A C10A C9A -129.7(7)
C20A C4A C10A C9A -3.1(8)
C5A C4A C10A C9A 103.9(7)
C3A C4A C10A C11A 1.6(9)
C20A C4A C10A C11A 128.3(6)
C5A C4A C10A C11A -124.8(6)
O2 C1 C11 C19 -52.1(9)
O2 C1 C11 C12 -170.9(7)
O2 C1 C11 C10 67.8(8)
C9 C10 C11 C1 86.4(7)
C4 C10 C11 C1 -42.3(7)
C9 C10 C11 C19 -152.5(6)
C4 C10 C11 C19 78.8(7)
C9 C10 C11 C12 -31.4(9)
C4 C10 C11 C12 -160.1(6)
O2A C1A C11A C12A -171.7(6)
O2A C1A C11A C19A -52.9(8)
O2A C1A C11A C10A 66.1(8)
C9A C10A C11A C1A 87.5(7)
C4A C10A C11A C1A -42.6(7)
C9A C10A C11A C12A -28.5(8)
C4A C10A C11A C12A -158.6(6)
C9A C10A C11A C19A -152.1(6)
C4A C10A C11A C19A 77.8(7)
C1 C11 C12 C13 173.9(7)
C19 C11 C12 C13 52.5(9)
C10 C11 C12 C13 -69.7(9)
C1A C11A C12A C13A 169.9(6)
C19A C11A C12A C13A 49.8(8)
C10A C11A C12A C13A -73.7(8)
C11 C12 C13 C14 -59.8(10)
C11A C12A C13A C14A -59.2(9)
C12 C13 C14 C15 59.2(10)
C12A C13A C14A C15A 60.9(9)
C13 C14 C15 C16 -159.2(8)
C13 C14 C15 C22 78.7(9)
C13 C14 C15 C19 -52.0(9)
C13A C14A C15A C16A -163.1(7)
C13A C14A C15A C22A 77.4(8)
C13A C14A C15A C19A -54.4(9)
C18 O1 C16 C15 25.3(9)
C14 C15 C16 O1 75.6(8)
C22 C15 C16 O1 -162.7(6)
C19 C15 C16 O1 -39.0(8)
C18A O1A C16A C15A 23.0(9)
C14A C15A C16A O1A 81.6(8)
C22A C15A C16A O1A -158.5(6)
C19A C15A C16A O1A -34.2(7)
C16 O1 C18 O6 -178.1(9)
C16 O1 C18 C19 1.0(10)
C16A O1A C18A O6A 177.5(8)
C16A O1A C18A C19A -0.6(9)
O6 C18 C19 C11 25.6(14)
O1 C18 C19 C11 -153.3(7)
O6 C18 C19 C15 153.3(11)
O1 C18 C19 C15 -25.6(9)
C1 C11 C19 C18 -47.2(9)
C12 C11 C19 C18 71.6(8)
C10 C11 C19 C18 -164.3(6)
C1 C11 C19 C15 -165.8(6)
C12 C11 C19 C15 -46.9(9)
C10 C11 C19 C15 77.2(8)
C16 C15 C19 C18 37.5(8)
C14 C15 C19 C18 -78.5(8)
C22 C15 C19 C18 155.4(7)
C16 C15 C19 C11 163.3(7)
C14 C15 C19 C11 47.3(9)
C22 C15 C19 C11 -78.8(9)
O6A C18A C19A C15A 160.9(8)
O1A C18A C19A C15A -21.2(8)
O6A C18A C19A C11A 32.0(12)
O1A C18A C19A C11A -150.1(6)
C16A C15A C19A C18A 32.2(7)
C14A C15A C19A C18A -82.8(7)
C22A C15A C19A C18A 150.0(7)
C16A C15A C19A C11A 161.7(6)
C14A C15A C19A C11A 46.7(8)
C22A C15A C19A C11A -80.5(8)
C1A C11A C19A C18A -38.9(9)
C12A C11A C19A C18A 77.4(8)
C10A C11A C19A C18A -156.0(6)
C1A C11A C19A C15A -160.3(6)
C12A C11A C19A C15A -44.0(8)
C10A C11A C19A C15A 82.7(7)
C6 C7 C20 C4 36.9(7)
C8 C7 C20 C4 -79.1(7)
C3 C4 C20 C7 -167.3(6)
C5 C4 C20 C7 -54.0(7)
C10 C4 C20 C7 59.9(7)
C6A C7A C20A C4A 39.8(8)
C8A C7A C20A C4A -77.7(7)
C3A C4A C20A C7A -167.0(6)
C5A C4A C20A C7A -52.3(7)
C10A C4A C20A C7A 61.9(7)

loop_
_cod_related_entry_id
_cod_related_entry_database
_cod_related_entry_code
1 ChemSpider 30655394
